data_2225590
loop_
_publ_author_name
'Trzybi\'nski, Damian'
'Zadykowicz, Beata'
'Krzymi\'nski, Karol'
'Sikorski, Artur'
'B\/la\.zejowski, Jerzy'

_publ_section_title
;
 2-Methoxy-9-phenoxyacridine
;
_journal_coeditor_code NG2741
_journal_issue 4
_journal_name_full 'Acta Crystallographica Section E'
_journal_page_first o828
_journal_page_last o829
_journal_paper_doi 10.1107/S1600536810008962
_journal_volume 66
_journal_year 2010
_chemical_formula_iupac 'C20 H15 N O2'
_chemical_formula_moiety 'C20 H15 N O2'
_chemical_formula_sum 'C20 H15 N O2'
_chemical_formula_weight 301.33
_chemical_name_systematic
;
2-Methoxy-9-phenoxyacridine
;
_space_group_IT_number 61
_symmetry_cell_setting orthorhombic
_symmetry_space_group_name_Hall '-P 2ac 2ab'
_symmetry_space_group_name_H-M 'P b c a'
_atom_sites_solution_hydrogens geom
_atom_sites_solution_primary direct
_atom_sites_solution_secondary difmap
_cell_angle_alpha 90.00
_cell_angle_beta 90.00
_cell_angle_gamma 90.00
_cell_formula_units_Z 8
_cell_length_a 8.3042(2)
_cell_length_b 15.5101(4)
_cell_length_c 24.0192(6)
_cell_measurement_reflns_used 32561
_cell_measurement_temperature 295(2)
_cell_measurement_theta_max 29.268
_cell_measurement_theta_min 2.986
_cell_volume 3093.65(13)
_computing_cell_refinement '<i>CrysAlis RED</i> (Oxford Diffraction, 2008)'
_computing_data_collection '<i>CrysAlis CCD</i> (Oxford Diffraction, 2008)'
_computing_data_reduction '<i>CrysAlis RED</i> (Oxford Diffraction, 2008)'
_computing_molecular_graphics '<i>ORTEP-3</i> (Farrugia, 1997)'
_computing_publication_material '<i>SHELXL97</i> (Sheldrick, 2008) and <i>PLATON</i> (Spek, 2009)'
_computing_structure_refinement '<i>SHELXL97</i> (Sheldrick, 2008)'
_computing_structure_solution '<i>SHELXS97</i> (Sheldrick, 2008)'
_diffrn_ambient_temperature 295(2)
_diffrn_detector_area_resol_mean 10.4002
_diffrn_measured_fraction_theta_full 0.999
_diffrn_measured_fraction_theta_max 0.999
_diffrn_measurement_device_type 'Oxford Diffraction Gemini R Ultra Ruby CCD'
_diffrn_measurement_method \w
_diffrn_radiation_monochromator graphite
_diffrn_radiation_source 'Enhance (Mo) X-ray Source'
_diffrn_radiation_type MoK\a
_diffrn_radiation_wavelength 0.71073
_diffrn_reflns_av_R_equivalents 0.0241
_diffrn_reflns_av_sigmaI/netI 0.0077
_diffrn_reflns_limit_h_max 9
_diffrn_reflns_limit_h_min -9
_diffrn_reflns_limit_k_max 18
_diffrn_reflns_limit_k_min -18
_diffrn_reflns_limit_l_max 28
_diffrn_reflns_limit_l_min -28
_diffrn_reflns_number 56825
_diffrn_reflns_theta_full 25.10
_diffrn_reflns_theta_max 25.10
_diffrn_reflns_theta_min 2.98
_exptl_absorpt_coefficient_mu 0.084
_exptl_absorpt_correction_T_max 0.99400
_exptl_absorpt_correction_T_min 0.89000
_exptl_absorpt_correction_type multi-scan
_exptl_absorpt_process_details
;
(<i>CrysAlis RED</i>; Oxford Diffraction, 2008)
;
_exptl_crystal_colour light-brown
_exptl_crystal_density_diffrn 1.294
_exptl_crystal_density_method 'not measured'
_exptl_crystal_description plate
_exptl_crystal_F_000 1264
_exptl_crystal_size_max 0.50
_exptl_crystal_size_mid 0.25
_exptl_crystal_size_min 0.10
_refine_diff_density_max 0.154
_refine_diff_density_min -0.114
_refine_ls_extinction_coef 0.0046(6)
_refine_ls_extinction_expression Fc^*^=kFc[1+0.001xFc^2^\l^3^/sin(2\q)]^-1/4^
_refine_ls_extinction_method '<i>SHELXL97</i> (Sheldrick, 2008)'
_refine_ls_goodness_of_fit_ref 1.104
_refine_ls_hydrogen_treatment constr
_refine_ls_matrix_type full
_refine_ls_number_parameters 210
_refine_ls_number_reflns 2747
_refine_ls_number_restraints 0
_refine_ls_restrained_S_all 1.104
_refine_ls_R_factor_all 0.0353
_refine_ls_R_factor_gt 0.0294
_refine_ls_shift/su_max 0.000
_refine_ls_shift/su_mean 0.000
_refine_ls_structure_factor_coef Fsqd
_refine_ls_weighting_details 'calc w=1/[\s^2^(Fo^2^)+(0.0480P)^2^+0.2828P] where P=(Fo^2^+2Fc^2^)/3'
_refine_ls_weighting_scheme calc
_refine_ls_wR_factor_gt 0.0830
_refine_ls_wR_factor_ref 0.0856
_reflns_number_gt 2322
_reflns_number_total 2747
_reflns_threshold_expression I>2sigma(I)
_cod_data_source_file ng2741.cif
_cod_data_source_block I
_cod_database_code 2225590
_cod_database_fobs_code 2225590

loop_
_symmetry_equiv_pos_as_xyz
'X ,              Y ,              Z'
'1/2 - X ,            - Y ,        1/2 + Z'
'1/2 + X ,        1/2 - Y ,            - Z'
'- X ,        1/2 + Y ,        1/2 - Z'
'- X ,            - Y ,            - Z'
'1/2 + X ,              Y ,        1/2 - Z'
'1/2 - X ,        1/2 + Y ,              Z'
'X ,        1/2 - Y ,        1/2 + Z'

loop_
_atom_site_type_symbol
_atom_site_label
_atom_site_fract_x
_atom_site_fract_y
_atom_site_fract_z
_atom_site_U_iso_or_equiv
_atom_site_adp_type
_atom_site_calc_flag
_atom_site_refinement_flags
_atom_site_occupancy
_atom_site_disorder_assembly
_atom_site_disorder_group
C C1 0.18244(13) 0.00760(7) 0.34444(4) 0.0442(3) Uani d . 1 . .
H H1 0.1362 0.0364 0.3145 0.053 Uiso calc R 1 . .
C C2 0.26680(14) -0.06681(7) 0.33602(5) 0.0498(3) Uani d . 1 . .
C C3 0.33776(16) -0.11161(8) 0.38157(5) 0.0560(3) Uani d . 1 . .
H H3 0.3938 -0.1626 0.3751 0.067 Uiso calc R 1 . .
C C4 0.32483(15) -0.08118(8) 0.43386(5) 0.0525(3) Uani d . 1 . .
H H4 0.3731 -0.1112 0.4629 0.063 Uiso calc R 1 . .
C C5 0.13635(15) 0.12529(8) 0.56536(5) 0.0522(3) Uani d . 1 . .
H H5 0.1883 0.0946 0.5934 0.063 Uiso calc R 1 . .
C C6 0.05228(16) 0.19741(9) 0.57843(5) 0.0591(3) Uani d . 1 . .
H H6 0.0471 0.2155 0.6153 0.071 Uiso calc R 1 . .
C C7 -0.02759(15) 0.24540(8) 0.53666(5) 0.0573(3) Uani d . 1 . .
H H7 -0.0854 0.2945 0.5464 0.069 Uiso calc R 1 . .
C C8 -0.02090(13) 0.22067(7) 0.48256(5) 0.0478(3) Uani d . 1 . .
H H8 -0.0737 0.2530 0.4555 0.057 Uiso calc R 1 . .
C C9 0.08142(12) 0.11619(6) 0.41230(4) 0.0383(2) Uani d . 1 . .
N N10 0.23001(11) 0.02343(6) 0.49857(4) 0.0460(2) Uani d . 1 . .
C C11 0.16565(11) 0.04083(6) 0.39947(4) 0.0389(2) Uani d . 1 . .
C C12 0.23839(12) -0.00369(7) 0.44563(4) 0.0416(3) Uani d . 1 . .
C C13 0.06662(12) 0.14545(7) 0.46691(4) 0.0397(3) Uani d . 1 . .
C C14 0.14617(12) 0.09591(7) 0.50938(4) 0.0421(3) Uani d . 1 . .
O O15 0.29423(13) -0.10503(6) 0.28557(3) 0.0676(3) Uani d . 1 . .
C C16 0.2364(2) -0.06180(10) 0.23706(5) 0.0749(4) Uani d . 1 . .
H H16A 0.2695 -0.0929 0.2045 0.112 Uiso calc R 1 . .
H H16B 0.2799 -0.0045 0.2358 0.112 Uiso calc R 1 . .
H H16C 0.1210 -0.0589 0.2382 0.112 Uiso calc R 1 . .
O O17 0.02052(8) 0.16615(5) 0.36901(3) 0.0441(2) Uani d . 1 . .
C C18 -0.13908(11) 0.15439(6) 0.35297(4) 0.0352(2) Uani d . 1 . .
C C19 -0.24472(13) 0.10027(6) 0.38029(4) 0.0410(3) Uani d . 1 . .
H H19 -0.2123 0.0697 0.4117 0.049 Uiso calc R 1 . .
C C20 -0.40022(14) 0.09241(8) 0.35996(5) 0.0508(3) Uani d . 1 . .
H H20 -0.4727 0.0561 0.3779 0.061 Uiso calc R 1 . .
C C21 -0.44883(14) 0.13772(9) 0.31347(5) 0.0572(3) Uani d . 1 . .
H H21 -0.5530 0.1314 0.2998 0.069 Uiso calc R 1 . .
C C22 -0.34193(15) 0.19255(9) 0.28733(5) 0.0552(3) Uani d . 1 . .
H H22 -0.3745 0.2235 0.2561 0.066 Uiso calc R 1 . .
C C23 -0.18710(13) 0.20176(7) 0.30720(4) 0.0441(3) Uani d . 1 . .
H H23 -0.1158 0.2395 0.2900 0.053 Uiso calc R 1 . .

loop_
_atom_site_aniso_label
_atom_site_aniso_U_11
_atom_site_aniso_U_22
_atom_site_aniso_U_33
_atom_site_aniso_U_12
_atom_site_aniso_U_13
_atom_site_aniso_U_23
C1 0.0460(6) 0.0434(6) 0.0434(6) -0.0019(5) -0.0025(5) 0.0079(5)
C2 0.0564(7) 0.0440(6) 0.0489(7) -0.0009(5) 0.0051(5) 0.0015(5)
C3 0.0648(8) 0.0420(6) 0.0612(8) 0.0114(5) 0.0039(6) 0.0071(5)
C4 0.0579(7) 0.0453(6) 0.0544(7) 0.0097(5) -0.0032(5) 0.0141(5)
C5 0.0596(7) 0.0521(7) 0.0450(6) -0.0066(6) -0.0065(5) 0.0042(5)
C6 0.0686(8) 0.0579(8) 0.0508(7) -0.0073(6) 0.0007(6) -0.0078(6)
C7 0.0558(7) 0.0500(7) 0.0661(8) 0.0012(6) 0.0028(6) -0.0079(6)
C8 0.0427(6) 0.0436(6) 0.0570(7) -0.0004(5) -0.0019(5) 0.0039(5)
C9 0.0339(5) 0.0377(5) 0.0432(6) -0.0040(4) -0.0049(4) 0.0119(4)
N10 0.0487(5) 0.0440(5) 0.0452(5) 0.0003(4) -0.0051(4) 0.0099(4)
C11 0.0354(5) 0.0374(5) 0.0438(6) -0.0039(4) -0.0014(4) 0.0091(4)
C12 0.0405(5) 0.0401(6) 0.0442(6) -0.0017(4) -0.0021(4) 0.0095(5)
C13 0.0343(5) 0.0380(6) 0.0469(6) -0.0058(4) -0.0019(4) 0.0067(4)
C14 0.0414(6) 0.0407(6) 0.0443(6) -0.0071(4) -0.0030(4) 0.0068(5)
O15 0.0937(7) 0.0575(5) 0.0515(5) 0.0130(5) 0.0051(5) -0.0031(4)
C16 0.1016(11) 0.0740(9) 0.0492(8) 0.0065(8) -0.0016(7) -0.0043(7)
O17 0.0378(4) 0.0443(4) 0.0502(4) -0.0016(3) -0.0052(3) 0.0173(3)
C18 0.0366(5) 0.0341(5) 0.0349(5) 0.0029(4) -0.0004(4) -0.0010(4)
C19 0.0472(6) 0.0367(5) 0.0393(5) -0.0018(4) -0.0032(4) 0.0043(4)
C20 0.0470(6) 0.0497(7) 0.0556(7) -0.0106(5) -0.0013(5) 0.0020(5)
C21 0.0472(7) 0.0685(8) 0.0560(7) -0.0050(6) -0.0155(5) 0.0019(6)
C22 0.0540(7) 0.0698(8) 0.0418(6) 0.0042(6) -0.0099(5) 0.0111(6)
C23 0.0452(6) 0.0500(6) 0.0369(5) 0.0033(5) 0.0037(4) 0.0086(5)

loop_
_atom_type_symbol
_atom_type_description
_atom_type_scat_dispersion_real
_atom_type_scat_dispersion_imag
_atom_type_scat_source
C C 0.0033 0.0016 'International Tables Vol C Tables 4.2.6.8 and 6.1.1.4'
H H 0.0000 0.0000 'International Tables Vol C Tables 4.2.6.8 and 6.1.1.4'
N N 0.0061 0.0033 'International Tables Vol C Tables 4.2.6.8 and 6.1.1.4'
O O 0.0106 0.0060 'International Tables Vol C Tables 4.2.6.8 and 6.1.1.4'

loop_
_geom_angle_atom_site_label_1
_geom_angle_atom_site_label_2
_geom_angle_atom_site_label_3
_geom_angle_site_symmetry_1
_geom_angle_site_symmetry_3
_geom_angle
_geom_angle_publ_flag
C2 C1 C11 . . 119.54(10) ?
C2 C1 H1 . . 120.2 ?
C11 C1 H1 . . 120.2 ?
C1 C2 O15 . . 125.66(10) ?
C1 C2 C3 . . 120.75(11) ?
O15 C2 C3 . . 113.59(10) ?
C4 C3 C2 . . 120.85(11) ?
C4 C3 H3 . . 119.6 ?
C2 C3 H3 . . 119.6 ?
C3 C4 C12 . . 121.32(10) ?
C3 C4 H4 . . 119.3 ?
C12 C4 H4 . . 119.3 ?
C6 C5 C14 . . 120.86(11) ?
C6 C5 H5 . . 119.6 ?
C14 C5 H5 . . 119.6 ?
C5 C6 C7 . . 120.77(11) ?
C5 C6 H6 . . 119.6 ?
C7 C6 H6 . . 119.6 ?
C8 C7 C6 . . 120.77(12) ?
C8 C7 H7 . . 119.6 ?
C6 C7 H7 . . 119.6 ?
C7 C8 C13 . . 120.35(11) ?
C7 C8 H8 . . 119.8 ?
C13 C8 H8 . . 119.8 ?
O17 C9 C13 . . 119.33(9) ?
O17 C9 C11 . . 118.88(9) ?
C13 C9 C11 . . 121.64(9) ?
C12 N10 C14 . . 118.10(9) ?
C9 C11 C1 . . 123.79(9) ?
C9 C11 C12 . . 116.22(9) ?
C1 C11 C12 . . 119.99(9) ?
N10 C12 C4 . . 118.53(9) ?
N10 C12 C11 . . 123.94(10) ?
C4 C12 C11 . . 117.54(10) ?
C9 C13 C8 . . 124.06(9) ?
C9 C13 C14 . . 116.95(9) ?
C8 C13 C14 . . 118.99(10) ?
N10 C14 C5 . . 118.62(10) ?
N10 C14 C13 . . 123.13(10) ?
C5 C14 C13 . . 118.25(10) ?
C2 O15 C16 . . 117.61(10) ?
O15 C16 H16A . . 109.5 ?
O15 C16 H16B . . 109.5 ?
H16A C16 H16B . . 109.5 ?
O15 C16 H16C . . 109.5 ?
H16A C16 H16C . . 109.5 ?
H16B C16 H16C . . 109.5 ?
C9 O17 C18 . . 118.66(7) ?
C19 C18 C23 . . 121.24(9) ?
C19 C18 O17 . . 123.59(9) ?
C23 C18 O17 . . 115.17(9) ?
C18 C19 C20 . . 118.57(10) ?
C18 C19 H19 . . 120.7 ?
C20 C19 H19 . . 120.7 ?
C21 C20 C19 . . 120.86(11) ?
C21 C20 H20 . . 119.6 ?
C19 C20 H20 . . 119.6 ?
C20 C21 C22 . . 119.58(11) ?
C20 C21 H21 . . 120.2 ?
C22 C21 H21 . . 120.2 ?
C23 C22 C21 . . 120.40(10) ?
C23 C22 H22 . . 119.8 ?
C21 C22 H22 . . 119.8 ?
C22 C23 C18 . . 119.31(10) ?
C22 C23 H23 . . 120.3 ?
C18 C23 H23 . . 120.3 ?

loop_
_geom_bond_atom_site_label_1
_geom_bond_atom_site_label_2
_geom_bond_site_symmetry_2
_geom_bond_distance
_geom_bond_publ_flag
C1 C2 . 1.3651(16) ?
C1 C11 . 1.4256(15) ?
C1 H1 . 0.9300 ?
C2 O15 . 1.3681(14) ?
C2 C3 . 1.4237(17) ?
C3 C4 . 1.3460(17) ?
C3 H3 . 0.9300 ?
C4 C12 . 1.4282(16) ?
C4 H4 . 0.9300 ?
C5 C6 . 1.3554(19) ?
C5 C14 . 1.4220(16) ?
C5 H5 . 0.9300 ?
C6 C7 . 1.4144(18) ?
C6 H6 . 0.9300 ?
C7 C8 . 1.3560(16) ?
C7 H7 . 0.9300 ?
C8 C13 . 1.4250(16) ?
C8 H8 . 0.9300 ?
C9 O17 . 1.3920(12) ?
C9 C13 . 1.3934(14) ?
C9 C11 . 1.3965(15) ?
N10 C12 . 1.3413(14) ?
N10 C14 . 1.3476(14) ?
C11 C12 . 1.4391(14) ?
C13 C14 . 1.4378(14) ?
O15 C16 . 1.4276(16) ?
C16 H16A . 0.9600 ?
C16 H16B . 0.9600 ?
C16 H16C . 0.9600 ?
O17 C18 . 1.3922(12) ?
C18 C19 . 1.3801(14) ?
C18 C23 . 1.3812(14) ?
C19 C20 . 1.3859(15) ?
C19 H19 . 0.9300 ?
C20 C21 . 1.3797(17) ?
C20 H20 . 0.9300 ?
C21 C22 . 1.3805(18) ?
C21 H21 . 0.9300 ?
C22 C23 . 1.3788(16) ?
C22 H22 . 0.9300 ?
C23 H23 . 0.9300 ?

loop_
_geom_hbond_atom_site_label_D
_geom_hbond_atom_site_label_H
_geom_hbond_atom_site_label_A
_geom_hbond_site_symmetry_D
_geom_hbond_site_symmetry_H
_geom_hbond_site_symmetry_A
_geom_hbond_distance_DH
_geom_hbond_distance_HA
_geom_hbond_distance_DA
_geom_hbond_angle_DHA
_geom_hbond_publ_flag
C19 H19 N10 1_555 1_555 5_556 0.93 2.60 3.487(2) 160 y
C6 H6 <i>Cg</i>4 1_555 1_555 3_556 0.93 2.80 3.459(2) 129 y
C16 H16B <i>Cg</i>4 1_555 1_555 6_555 0.96 2.94 3.658(2) 133 y
C20 H20 <i>Cg</i>2 1_555 1_555 1_455 0.93 2.71 3.576(2) 156 y

loop_
_geom_torsion_atom_site_label_1
_geom_torsion_atom_site_label_2
_geom_torsion_atom_site_label_3
_geom_torsion_atom_site_label_4
_geom_torsion_site_symmetry_1
_geom_torsion_site_symmetry_2
_geom_torsion_site_symmetry_3
_geom_torsion_site_symmetry_4
_geom_torsion
_geom_torsion_publ_flag
C11 C1 C2 O15 . . . . -178.96(10) ?
C11 C1 C2 C3 . . . . 0.15(17) ?
C1 C2 C3 C4 . . . . -0.73(19) ?
O15 C2 C3 C4 . . . . 178.49(11) ?
C2 C3 C4 C12 . . . . 0.68(19) ?
C14 C5 C6 C7 . . . . -0.13(19) ?
C5 C6 C7 C8 . . . . -0.47(19) ?
C6 C7 C8 C13 . . . . 0.22(18) ?
O17 C9 C11 C1 . . . . -5.34(14) ?
C13 C9 C11 C1 . . . . 179.14(9) ?
O17 C9 C11 C12 . . . . 174.41(8) ?
C13 C9 C11 C12 . . . . -1.11(14) ?
C2 C1 C11 C9 . . . . -179.81(10) ?
C2 C1 C11 C12 . . . . 0.45(15) ?
C14 N10 C12 C4 . . . . -179.03(10) ?
C14 N10 C12 C11 . . . . 1.18(15) ?
C3 C4 C12 N10 . . . . -179.88(11) ?
C3 C4 C12 C11 . . . . -0.07(17) ?
C9 C11 C12 N10 . . . . -0.46(15) ?
C1 C11 C12 N10 . . . . 179.31(10) ?
C9 C11 C12 C4 . . . . 179.75(9) ?
C1 C11 C12 C4 . . . . -0.49(15) ?
O17 C9 C13 C8 . . . . 6.01(15) ?
C11 C9 C13 C8 . . . . -178.49(9) ?
O17 C9 C13 C14 . . . . -173.68(8) ?
C11 C9 C13 C14 . . . . 1.82(14) ?
C7 C8 C13 C9 . . . . -179.10(10) ?
C7 C8 C13 C14 . . . . 0.59(16) ?
C12 N10 C14 C5 . . . . 179.97(9) ?
C12 N10 C14 C13 . . . . -0.39(15) ?
C6 C5 C14 N10 . . . . -179.41(11) ?
C6 C5 C14 C13 . . . . 0.93(17) ?
C9 C13 C14 N10 . . . . -1.08(14) ?
C8 C13 C14 N10 . . . . 179.21(9) ?
C9 C13 C14 C5 . . . . 178.57(9) ?
C8 C13 C14 C5 . . . . -1.14(14) ?
C1 C2 O15 C16 . . . . 3.06(18) ?
C3 C2 O15 C16 . . . . -176.11(12) ?
C13 C9 O17 C18 . . . . -88.82(11) ?
C11 C9 O17 C18 . . . . 95.56(11) ?
C9 O17 C18 C19 . . . . 4.98(14) ?
C9 O17 C18 C23 . . . . -175.51(9) ?
C23 C18 C19 C20 . . . . 1.71(16) ?
O17 C18 C19 C20 . . . . -178.82(9) ?
C18 C19 C20 C21 . . . . -0.10(17) ?
C19 C20 C21 C22 . . . . -0.95(19) ?
C20 C21 C22 C23 . . . . 0.4(2) ?
C21 C22 C23 C18 . . . . 1.14(18) ?
C19 C18 C23 C22 . . . . -2.23(16) ?
O17 C18 C23 C22 . . . . 178.25(10) ?

loop_
_cod_related_entry_id
_cod_related_entry_database
_cod_related_entry_code
1 ChemSpider 24744666
